data_2010689
loop_
_publ_author_name
'Pernin, Christopher G.'
'Ibers, James A.'

_publ_section_title
;
 Two tetrahydrofuran solvates of HN(SePPh~2~)~2~
;
_journal_issue 3
_journal_name_full 'Acta Crystallographica Section C'
_journal_page_first 376
_journal_page_last 378
_journal_paper_doi 10.1107/S010827019901584X
_journal_volume 56
_journal_year 2000
_chemical_formula_moiety 'C24 H21 N P2 Se2, 2C4 H8 O'
_chemical_formula_sum 'C32 H37 N O2 P2 Se2'
_chemical_formula_weight 687.49
_chemical_name_systematic
;
 N-(diphenylphosphinoselenoyl)-P,P-diphenyl- tetrahydrofuran solvate
;
_space_group_IT_number 2
_symmetry_cell_setting triclinic
_symmetry_space_group_name_Hall '-P 1'
_symmetry_space_group_name_H-M 'P -1'
_audit_creation_method SHELXL-97
_cell_angle_alpha 97.832(4)
_cell_angle_beta 102.673(4)
_cell_angle_gamma 94.545(4)
_cell_formula_units_Z 2
_cell_length_a 8.796(2)
_cell_length_b 13.248(3)
_cell_length_c 13.864(3)
_cell_measurement_reflns_used 7641
_cell_measurement_temperature 153(2)
_cell_measurement_theta_max 28.3
_cell_measurement_theta_min 1.52
_cell_volume 1551.5(6)
_computing_cell_refinement SMART
_computing_data_collection 'SMART  (Bruker, 1999)'
_computing_data_reduction 'SAINT-Plus (Bruker, 1999)'
_computing_molecular_graphics 'SHELXTL97 (Sheldrick, 1997)'
_computing_publication_material SHELXTL97
_computing_structure_refinement 'SHELXL97 (Sheldrick, 1997)'
_computing_structure_solution 'SHELXS97 (Sheldrick, 1990)'
_diffrn_ambient_temperature 153(2)
_diffrn_measured_fraction_theta_full .915
_diffrn_measured_fraction_theta_max .915
_diffrn_measurement_device_type 'Bruker Smart 1000 CCD'
_diffrn_measurement_method \w
_diffrn_radiation_monochromator graphite
_diffrn_radiation_source 'standard-focus sealed tube'
_diffrn_radiation_type 'Mo K\a'
_diffrn_radiation_wavelength .71073
_diffrn_reflns_av_R_equivalents .0239
_diffrn_reflns_av_sigmaI/netI .0333
_diffrn_reflns_limit_h_max 11
_diffrn_reflns_limit_h_min -11
_diffrn_reflns_limit_k_max 17
_diffrn_reflns_limit_k_min -17
_diffrn_reflns_limit_l_max 17
_diffrn_reflns_limit_l_min -18
_diffrn_reflns_number 14636
_diffrn_reflns_theta_full 28.27
_diffrn_reflns_theta_max 28.27
_diffrn_reflns_theta_min 1.52
_diffrn_standards_decay_% '< 2'
_exptl_absorpt_coefficient_mu 2.516
_exptl_absorpt_correction_T_max 1.000
_exptl_absorpt_correction_T_min .741
_exptl_absorpt_correction_type empirical
_exptl_absorpt_process_details '(SADABS; Sheldrick, 1996)'
_exptl_crystal_colour colourless
_exptl_crystal_density_diffrn 1.471
_exptl_crystal_density_method 'not measured'
_exptl_crystal_description block
_exptl_crystal_F_000 700
_exptl_crystal_size_max .40
_exptl_crystal_size_mid .20
_exptl_crystal_size_min .10
_refine_diff_density_max 1.108
_refine_diff_density_min -1.167
_refine_ls_extinction_method none
_refine_ls_goodness_of_fit_ref 1.242
_refine_ls_hydrogen_treatment constr
_refine_ls_matrix_type full
_refine_ls_number_parameters 352
_refine_ls_number_reflns 7046
_refine_ls_number_restraints 0
_refine_ls_restrained_S_all 1.242
_refine_ls_R_factor_all .0462
_refine_ls_R_factor_gt .0354
_refine_ls_shift/su_max .010
_refine_ls_shift/su_mean .001
_refine_ls_structure_factor_coef Fsqd
_refine_ls_weighting_details 'calc w = 1/[\s^2^(Fo^2^)+(0.04Fo^2^)^2^]'
_refine_ls_weighting_scheme calc
_refine_ls_wR_factor_ref .0891
_reflns_number_gt 5578
_reflns_number_total 7046
_reflns_threshold_expression 'I > 2\s(I)'
_cod_data_source_file bk1508.cif
_cod_data_source_block II
_cod_depositor_comments
;
The following automatic conversions were performed:
'_symmetry_cell_setting' value 'Triclinic' changed to 'triclinic'
according to '/home/saulius/struct/CIF-dictionaries/cif_core.dic'
dictionary named 'cif_core.dic' version 2.4.1 from 2010-06-29.

Automatic conversion script
Id: cif_fix_enum 1527 2010-12-29 10:47:43Z saulius 

The following automatic conversions were performed:

'_symmetry_cell_setting' value 'Triclinic' changed to 'triclinic'
according to /home/saulius/struct/CIF-dictionaries/cif_core.dic
dictionary named 'cif_core.dic' version 2.4.1 from 2010-06-29.

Automatic conversion script
Id: cif_fix_values 1715 2011-07-08 13:25:40Z adriana 
;
_cod_original_cell_volume 1551.6(6)
_cod_database_code 2010689

loop_
_symmetry_equiv_pos_as_xyz
'x, y, z'
'-x, -y, -z'

loop_
_atom_site_label
_atom_site_fract_x
_atom_site_fract_y
_atom_site_fract_z
_atom_site_U_iso_or_equiv
_atom_site_adp_type
_atom_site_calc_flag
_atom_site_refinement_flags
_atom_site_occupancy
_atom_site_disorder_assembly
_atom_site_disorder_group
_atom_site_type_symbol
Se1 -.97690(3) .73537(2) -.028395(19) .03124(8) Uani d . 1 . . Se
Se2 -.79351(3) .74032(2) -.432007(19) .03581(9) Uani d . 1 . . Se
P1 -.83080(7) .67341(5) -.11638(4) .02149(13) Uani d . 1 . . P
P2 -.90042(7) .76748(5) -.31108(4) .02327(14) Uani d . 1 . . P
N1 -.7895(2) .73987(15) -.20496(14) .0236(4) Uani d . 1 . . N
H1A -.6904 .7650 -.1932 .028 Uiso calc R 1 . . H
C1 -.9082(3) .54645(19) -.18486(17) .0249(5) Uani d . 1 . . C
C2 -1.0282(3) .4902(2) -.15798(19) .0319(6) Uani d . 1 . . C
H2A -1.0651 .5165 -.1012 .038 Uiso calc R 1 . . H
C3 -1.0943(3) .3955(2) -.2139(2) .0412(7) Uani d . 1 . . C
H3A -1.1770 .3576 -.1956 .049 Uiso calc R 1 . . H
C4 -1.0401(4) .3567(2) -.2958(2) .0446(8) Uani d . 1 . . C
H4A -1.0865 .2925 -.3346 .054 Uiso calc R 1 . . H
C5 -.9192(4) .4105(2) -.3213(2) .0413(7) Uani d . 1 . . C
H5A -.8810 .3825 -.3770 .050 Uiso calc R 1 . . H
C6 -.8517(3) .5052(2) -.26686(18) .0314(6) Uani d . 1 . . C
H6A -.7678 .5419 -.2851 .038 Uiso calc R 1 . . H
C7 -.6344(3) .66554(19) -.04324(17) .0250(5) Uani d . 1 . . C
C8 -.5264(3) .6161(2) -.0863(2) .0346(6) Uani d . 1 . . C
H8A -.5548 .5854 -.1547 .042 Uiso calc R 1 . . H
C9 -.3770(3) .6114(2) -.0295(3) .0463(8) Uani d . 1 . . C
H9A -.3035 .5775 -.0592 .056 Uiso calc R 1 . . H
C10 -.3347(3) .6555(3) .0693(2) .0473(8) Uani d . 1 . . C
H10A -.2322 .6517 .1076 .057 Uiso calc R 1 . . H
C11 -.4399(3) .7052(3) .1134(2) .0496(8) Uani d . 1 . . C
H11A -.4097 .7364 .1816 .060 Uiso calc R 1 . . H
C12 -.5915(3) .7094(2) .05715(19) .0382(7) Uani d . 1 . . C
H12A -.6652 .7423 .0876 .046 Uiso calc R 1 . . H
C13 -1.0922(3) .69482(19) -.33269(17) .0262(5) Uani d . 1 . . C
C14 -1.1278(3) .6028(2) -.39839(18) .0315(6) Uani d . 1 . . C
H14A -1.0518 .5779 -.4321 .038 Uiso calc R 1 . . H
C15 -1.2738(3) .5468(2) -.4151(2) .0426(7) Uani d . 1 . . C
H15A -1.2967 .4829 -.4586 .051 Uiso calc R 1 . . H
C16 -1.3853(3) .5842(3) -.3686(2) .0471(8) Uani d . 1 . . C
H16A -1.4855 .5459 -.3807 .057 Uiso calc R 1 . . H
C17 -1.3536(3) .6768(3) -.3044(2) .0438(7) Uani d . 1 . . C
H17A -1.4320 .7027 -.2736 .053 Uiso calc R 1 . . H
C18 -1.2047(3) .7322(2) -.28525(19) .0323(6) Uani d . 1 . . C
H18A -1.1808 .7950 -.2400 .039 Uiso calc R 1 . . H
C19 -.9308(3) .90087(19) -.28247(18) .0271(5) Uani d . 1 . . C
C20 -.9827(3) .9556(2) -.3600(2) .0392(7) Uani d . 1 . . C
H20A -.9990 .9234 -.4276 .047 Uiso calc R 1 . . H
C21 -1.0106(4) 1.0570(2) -.3389(2) .0529(9) Uani d . 1 . . C
H21A -1.0491 1.0935 -.3919 .064 Uiso calc R 1 . . H
C22 -.9823(4) 1.1049(2) -.2406(2) .0542(9) Uani d . 1 . . C
H22A -.9983 1.1749 -.2262 .065 Uiso calc R 1 . . H
C23 -.9308(4) 1.0513(2) -.1635(2) .0497(8) Uani d . 1 . . C
H23A -.9121 1.0843 -.0961 .060 Uiso calc R 1 . . H
C24 -.9061(3) .9493(2) -.18416(19) .0380(6) Uani d . 1 . . C
H24A -.8721 .9124 -.1307 .046 Uiso calc R 1 . . H
C25 -.5005(5) .9567(4) -.2162(3) .1024(19) Uani d . 1 . . C
H25A -.5189 .9292 -.2883 .123 Uiso calc R 1 . . H
H25B -.5825 1.0017 -.2070 .123 Uiso calc R 1 . . H
C26 -.3596(7) 1.0102(3) -.1846(3) .117(2) Uani d . 1 . . C
H26A -.3674 1.0839 -.1872 .141 Uiso calc R 1 . . H
H26B -.2886 .9858 -.2269 .141 Uiso calc R 1 . . H
C27 -.2985(5) .9933(3) -.0777(3) .0803(14) Uani d . 1 . . C
H27A -.1831 .9935 -.0616 .096 Uiso calc R 1 . . H
H27B -.3274 1.0464 -.0295 .096 Uiso calc R 1 . . H
C28 -.3789(3) .8899(3) -.0767(2) .0458(7) Uani d . 1 . . C
H28A -.3074 .8366 -.0830 .055 Uiso calc R 1 . . H
H28B -.4138 .8885 -.0136 .055 Uiso calc R 1 . . H
C29 -1.6615(5) .2240(3) -.4237(3) .0775(13) Uani d . 1 . . C
H29A -1.7195 .2535 -.4808 .093 Uiso calc R 1 . . H
H29B -1.7253 .2222 -.3732 .093 Uiso calc R 1 . . H
C30 -1.5043(5) .2843(3) -.3789(3) .0711(11) Uani d . 1 . . C
H30A -1.4632 .3152 -.4305 .085 Uiso calc R 1 . . H
H30B -1.5113 .3396 -.3249 .085 Uiso calc R 1 . . H
C31 -1.6218(5) .1181(4) -.4579(4) .1060(18) Uani d . 1 . . C
H31A -1.6841 .0651 -.4344 .127 Uiso calc R 1 . . H
H31B -1.6424 .1035 -.5319 .127 Uiso calc R 1 . . H
C32 -1.4515(4) .1209(3) -.4119(3) .0597(9) Uani d . 1 . . C
H32A -1.4318 .0597 -.3792 .072 Uiso calc R 1 . . H
H32B -1.3903 .1214 -.4639 .072 Uiso calc R 1 . . H
O1 -.5089(3) .8730(2) -.15946(18) .0759(9) Uani d . 1 . . O
O2 -1.4060(3) .2116(2) -.3400(2) .0729(7) Uani d . 1 . . O

loop_
_atom_site_aniso_label
_atom_site_aniso_U_11
_atom_site_aniso_U_22
_atom_site_aniso_U_33
_atom_site_aniso_U_12
_atom_site_aniso_U_13
_atom_site_aniso_U_23
Se1 .03099(14) .03448(16) .02975(14) .00822(11) .01185(10) -.00015(11)
Se2 .04014(16) .04474(18) .02508(13) .00840(13) .01300(11) .00342(12)
P1 .0222(3) .0213(3) .0209(3) .0035(2) .0052(2) .0019(2)
P2 .0260(3) .0226(3) .0201(3) .0032(3) .0040(2) .0015(3)
N1 .0213(9) .0259(11) .0232(9) .0014(8) .0038(8) .0056(9)
C1 .0285(12) .0201(12) .0239(11) .0060(10) .0000(9) .0034(10)
C2 .0361(14) .0271(14) .0303(13) .0023(11) .0016(11) .0067(11)
C3 .0482(17) .0288(15) .0400(15) -.0067(13) -.0041(13) .0123(13)
C4 .067(2) .0203(14) .0343(15) -.0016(14) -.0115(14) .0047(12)
C5 .066(2) .0281(15) .0265(13) .0193(14) .0019(13) .0004(12)
C6 .0395(14) .0263(14) .0278(12) .0113(12) .0046(11) .0036(11)
C7 .0233(11) .0248(13) .0280(12) .0025(10) .0050(9) .0097(11)
C8 .0274(13) .0361(16) .0402(15) .0046(12) .0080(11) .0048(13)
C9 .0293(14) .0415(18) .069(2) .0093(13) .0080(14) .0145(17)
C10 .0288(14) .054(2) .0584(19) .0025(14) -.0038(14) .0304(17)
C11 .0404(16) .071(2) .0298(14) -.0061(16) -.0064(12) .0129(15)
C12 .0327(14) .0519(19) .0291(13) .0033(13) .0052(11) .0078(13)
C13 .0273(12) .0263(13) .0227(11) .0040(10) .0006(9) .0046(10)
C14 .0362(14) .0265(14) .0274(12) .0045(11) -.0022(11) .0036(11)
C15 .0458(17) .0310(16) .0396(15) -.0063(13) -.0096(13) .0041(13)
C16 .0333(15) .051(2) .0488(17) -.0114(14) -.0059(13) .0133(16)
C17 .0269(13) .060(2) .0431(16) .0041(14) .0048(12) .0097(16)
C18 .0300(13) .0350(15) .0294(13) .0054(11) .0038(11) .0007(12)
C19 .0303(12) .0234(13) .0269(12) .0041(10) .0035(10) .0056(11)
C20 .0541(17) .0354(16) .0279(13) .0105(14) .0051(12) .0086(12)
C21 .086(2) .0343(17) .0415(16) .0198(17) .0089(16) .0167(15)
C22 .084(2) .0257(16) .0518(19) .0169(16) .0092(17) .0083(15)
C23 .080(2) .0306(16) .0328(15) .0181(16) .0017(15) -.0043(13)
C24 .0564(18) .0275(15) .0278(13) .0135(13) .0016(12) .0050(12)
C25 .081(3) .115(4) .093(3) -.053(3) -.037(2) .084(3)
C26 .181(5) .068(3) .062(3) -.064(3) -.046(3) .032(2)
C27 .110(3) .062(3) .0447(19) -.040(2) -.023(2) .0176(19)
C28 .0414(16) .052(2) .0389(15) -.0047(14) -.0020(13) .0135(15)
C29 .084(3) .083(3) .065(2) .045(3) .002(2) .013(2)
C30 .103(3) .043(2) .076(3) .012(2) .031(2) .019(2)
C31 .076(3) .086(3) .129(4) .032(3) -.017(3) -.029(3)
C32 .066(2) .054(2) .065(2) .0075(18) .0208(18) .0176(19)
O1 .0602(14) .0791(18) .0706(16) -.0410(13) -.0293(12) .0512(15)
O2 .0687(17) .0558(16) .0827(19) -.0001(13) -.0040(14) .0105(15)

loop_
_atom_type_symbol
_atom_type_description
_atom_type_scat_dispersion_real
_atom_type_scat_dispersion_imag
_atom_type_scat_source
C C .0033 .0016 'International Tables Vol C Tables 4.2.6.8 and 6.1.1.4'
H H .0000 .0000 'International Tables Vol C Tables 4.2.6.8 and 6.1.1.4'
N N .0061 .0033 'International Tables Vol C Tables 4.2.6.8 and 6.1.1.4'
P P .1023 .0942 'International Tables Vol C Tables 4.2.6.8 and 6.1.1.4'
Se Se -.0929 2.2259 'International Tables Vol C Tables 4.2.6.8 and 6.1.1.4'
O O .0106 .0060 'International Tables Vol C Tables 4.2.6.8 and 6.1.1.4'

loop_
_geom_angle_atom_site_label_1
_geom_angle_atom_site_label_2
_geom_angle_atom_site_label_3
_geom_angle
_geom_angle_publ_flag
N1 P1 C1 104.00(10) yes
N1 P1 C7 100.91(10) yes
C1 P1 C7 107.79(11) yes
N1 P1 Se1 117.36(7) yes
C1 P1 Se1 113.05(8) yes
C7 P1 Se1 112.56(8) yes
N1 P2 C19 105.26(11) yes
N1 P2 C13 107.57(10) yes
C19 P2 C13 105.86(11) yes
N1 P2 Se2 111.96(7) yes
C19 P2 Se2 112.39(8) yes
C13 P2 Se2 113.26(8) yes
P2 N1 P1 132.67(12) yes
P2 N1 O1 106.87(10) yes
P1 N1 O1 118.72(10) yes
P2 N1 H1A 113.7 ?
P1 N1 H1A 113.7 ?
O1 N1 H1A 16.3 ?
C2 C1 C6 119.2(2) ?
C2 C1 P1 120.04(19) ?
C6 C1 P1 120.72(19) ?
C3 C2 C1 120.3(3) ?
C3 C2 H2A 119.9 ?
C1 C2 H2A 119.9 ?
C4 C3 C2 120.0(3) ?
C4 C3 H3A 120.0 ?
C2 C3 H3A 120.0 ?
C5 C4 C3 120.1(3) ?
C5 C4 H4A 120.0 ?
C3 C4 H4A 120.0 ?
C4 C5 C6 120.9(3) ?
C4 C5 H5A 119.5 ?
C6 C5 H5A 119.5 ?
C5 C6 C1 119.5(3) ?
C5 C6 H6A 120.3 ?
C1 C6 H6A 120.3 ?
C12 C7 C8 119.3(2) ?
C12 C7 P1 119.74(19) ?
C8 C7 P1 120.91(19) ?
C9 C8 C7 120.0(3) ?
C9 C8 H8A 120.0 ?
C7 C8 H8A 120.0 ?
C10 C9 C8 120.4(3) ?
C10 C9 H9A 119.8 ?
C8 C9 H9A 119.8 ?
C9 C10 C11 120.5(3) ?
C9 C10 H10A 119.8 ?
C11 C10 H10A 119.8 ?
C10 C11 C12 119.7(3) ?
C10 C11 H11A 120.2 ?
C12 C11 H11A 120.2 ?
C7 C12 C11 120.1(3) ?
C7 C12 H12A 120.0 ?
C11 C12 H12A 120.0 ?
C14 C13 C18 119.7(2) ?
C14 C13 P2 120.02(19) ?
C18 C13 P2 120.23(19) ?
C15 C14 C13 120.3(3) ?
C15 C14 H14A 119.8 ?
C13 C14 H14A 119.8 ?
C16 C15 C14 119.8(3) ?
C16 C15 H15A 120.1 ?
C14 C15 H15A 120.1 ?
C15 C16 C17 120.9(3) ?
C15 C16 H16A 119.6 ?
C17 C16 H16A 119.6 ?
C16 C17 C18 119.4(3) ?
C16 C17 H17A 120.3 ?
C18 C17 H17A 120.3 ?
C13 C18 C17 119.8(3) ?
C13 C18 H18A 120.1 ?
C17 C18 H18A 120.1 ?
C24 C19 C20 119.1(2) ?
C24 C19 P2 121.09(18) ?
C20 C19 P2 119.8(2) ?
C21 C20 C19 120.2(3) ?
C21 C20 H20A 119.9 ?
C19 C20 H20A 119.9 ?
C22 C21 C20 119.9(3) ?
C22 C21 H21A 120.0 ?
C20 C21 H21A 120.0 ?
C23 C22 C21 120.1(3) ?
C23 C22 H22A 119.9 ?
C21 C22 H22A 119.9 ?
C22 C23 C24 120.2(3) ?
C22 C23 H23A 119.9 ?
C24 C23 H23A 119.9 ?
C23 C24 C19 120.4(2) ?
C23 C24 H24A 119.8 ?
C19 C24 H24A 119.8 ?
C26 C25 O1 109.3(3) yes
C26 C25 H25A 109.8 ?
O1 C25 H25A 109.8 ?
C26 C25 H25B 109.8 ?
O1 C25 H25B 109.8 ?
H25A C25 H25B 108.3 ?
C25 C26 C27 106.3(4) yes
C25 C26 H26A 110.5 ?
C27 C26 H26A 110.5 ?
C25 C26 H26B 110.5 ?
C27 C26 H26B 110.5 ?
H26A C26 H26B 108.7 ?
C28 C27 C26 102.7(3) yes
C28 C27 H27A 111.2 ?
C26 C27 H27A 111.2 ?
C28 C27 H27B 111.2 ?
C26 C27 H27B 111.2 ?
H27A C27 H27B 109.1 ?
O1 C28 C27 105.9(2) yes
O1 C28 H28A 110.6 ?
C27 C28 H28A 110.6 ?
O1 C28 H28B 110.6 ?
C27 C28 H28B 110.6 ?
H28A C28 H28B 108.7 ?
C30 C29 C31 103.6(3) yes
C30 C29 H29A 111.0 ?
C31 C29 H29A 111.0 ?
C30 C29 H29B 111.0 ?
C31 C29 H29B 111.0 ?
H29A C29 H29B 109.0 ?
O2 C30 C29 105.0(3) yes
O2 C30 H30A 110.7 ?
C29 C30 H30A 110.7 ?
O2 C30 H30B 110.7 ?
C29 C30 H30B 110.7 ?
H30A C30 H30B 108.8 ?
C32 C31 C29 104.5(4) yes
C32 C31 H31A 110.8 ?
C29 C31 H31A 110.8 ?
C32 C31 H31B 110.8 ?
C29 C31 H31B 110.8 ?
H31A C31 H31B 108.9 ?
O2 C32 C31 107.7(3) yes
O2 C32 H32A 110.2 ?
C31 C32 H32A 110.2 ?
O2 C32 H32B 110.2 ?
C31 C32 H32B 110.2 ?
H32A C32 H32B 108.5 ?
C28 O1 C25 108.2(2) yes
C28 O1 N1 132.18(17) ?
C25 O1 N1 118.12(18) ?
C32 O2 C30 104.8(3) yes

loop_
_geom_bond_atom_site_label_1
_geom_bond_atom_site_label_2
_geom_bond_site_symmetry_2
_geom_bond_distance
_geom_bond_publ_flag
Se1 P1 . 2.0967(7) yes
Se2 P2 . 2.0990(7) yes
P1 N1 . 1.6896(19) yes
P1 C1 . 1.815(3) yes
P1 C7 . 1.820(2) yes
P2 N1 . 1.6804(19) yes
P2 C19 . 1.812(3) yes
P2 C13 . 1.818(2) yes
N1 O1 . 2.815(3) yes
N1 H1A . .8800 ?
C1 C2 . 1.390(4) ?
C1 C6 . 1.400(3) ?
C2 C3 . 1.390(4) ?
C2 H2A . .9500 ?
C3 C4 . 1.379(4) ?
C3 H3A . .9500 ?
C4 C5 . 1.370(4) ?
C4 H4A . .9500 ?
C5 C6 . 1.387(4) ?
C5 H5A . .9500 ?
C6 H6A . .9500 ?
C7 C12 . 1.390(3) ?
C7 C8 . 1.389(3) ?
C8 C9 . 1.387(4) ?
C8 H8A . .9500 ?
C9 C10 . 1.370(4) ?
C9 H9A . .9500 ?
C10 C11 . 1.378(4) ?
C10 H10A . .9500 ?
C11 C12 . 1.399(4) ?
C11 H11A . .9500 ?
C12 H12A . .9500 ?
C13 C14 . 1.388(4) ?
C13 C18 . 1.390(3) ?
C14 C15 . 1.387(4) ?
C14 H14A . .9500 ?
C15 C16 . 1.375(4) ?
C15 H15A . .9500 ?
C16 C17 . 1.384(4) ?
C16 H16A . .9500 ?
C17 C18 . 1.401(4) ?
C17 H17A . .9500 ?
C18 H18A . .9500 ?
C19 C24 . 1.388(3) ?
C19 C20 . 1.392(3) ?
C20 C21 . 1.389(4) ?
C20 H20A . .9500 ?
C21 C22 . 1.382(4) ?
C21 H21A . .9500 ?
C22 C23 . 1.377(4) ?
C22 H22A . .9500 ?
C23 C24 . 1.386(4) ?
C23 H23A . .9500 ?
C24 H24A . .9500 ?
C25 C26 . 1.330(6) yes
C25 O1 . 1.451(4) yes
C25 H25A . .9900 ?
C25 H25B . .9900 ?
C26 C27 . 1.515(4) yes
C26 H26A . .9900 ?
C26 H26B . .9900 ?
C27 C28 . 1.494(4) yes
C27 H27A . .9900 ?
C27 H27B . .9900 ?
C28 O1 . 1.410(3) yes
C28 H28A . .9900 ?
C28 H28B . .9900 ?
C29 C30 . 1.500(6) yes
C29 C31 . 1.511(6) yes
C29 H29A . .9900 ?
C29 H29B . .9900 ?
C30 O2 . 1.426(4) yes
C30 H30A . .9900 ?
C30 H30B . .9900 ?
C31 C32 . 1.489(5) yes
C31 H31A . .9900 ?
C31 H31B . .9900 ?
C32 O2 . 1.422(4) yes
C32 H32A . .9900 ?
C32 H32B . .9900 ?

loop_
_geom_hbond_atom_site_label_D
_geom_hbond_atom_site_label_H
_geom_hbond_atom_site_label_A
_geom_hbond_distance_DH
_geom_hbond_distance_HA
_geom_hbond_distance_DA
_geom_hbond_angle_DHA
N1 H1A O1 .880 1.985 2.815(3) 156.61

loop_
_geom_torsion_atom_site_label_1
_geom_torsion_atom_site_label_2
_geom_torsion_atom_site_label_3
_geom_torsion_atom_site_label_4
_geom_torsion
_geom_torsion_publ_flag
C19 P2 N1 P1 104.35(18) yes
C13 P2 N1 P1 -8.2(2) yes
Se2 P2 N1 P1 -133.26(14) yes
C19 P2 N1 O1 -59.89(13) yes
C13 P2 N1 O1 -172.44(12) yes
Se2 P2 N1 O1 62.51(11) yes
C1 P1 N1 P2 58.93(18) yes
C7 P1 N1 P2 170.57(17) yes
Se1 P1 N1 P2 -66.77(18) yes
C1 P1 N1 O1 -138.32(13) ?
C7 P1 N1 O1 -26.68(15) ?
Se1 P1 N1 O1 95.99(12) ?
N1 P1 C1 C2 -144.27(19) ?
C7 P1 C1 C2 109.2(2) ?
Se1 P1 C1 C2 -15.9(2) ?
N1 P1 C1 C6 33.8(2) ?
C7 P1 C1 C6 -72.7(2) ?
Se1 P1 C1 C6 162.22(16) ?
C6 C1 C2 C3 -2.0(4) ?
P1 C1 C2 C3 176.14(19) ?
C1 C2 C3 C4 .6(4) ?
C2 C3 C4 C5 1.1(4) ?
C3 C4 C5 C6 -1.3(4) ?
C4 C5 C6 C1 -.1(4) ?
C2 C1 C6 C5 1.8(3) ?
P1 C1 C6 C5 -176.35(18) ?
N1 P1 C7 C12 118.7(2) ?
C1 P1 C7 C12 -132.6(2) ?
Se1 P1 C7 C12 -7.2(2) ?
N1 P1 C7 C8 -61.4(2) ?
C1 P1 C7 C8 47.3(2) ?
Se1 P1 C7 C8 172.69(17) ?
C12 C7 C8 C9 -.5(4) ?
P1 C7 C8 C9 179.6(2) ?
C7 C8 C9 C10 .0(4) ?
C8 C9 C10 C11 -.2(5) ?
C9 C10 C11 C12 .9(5) ?
C8 C7 C12 C11 1.2(4) ?
P1 C7 C12 C11 -178.9(2) ?
C10 C11 C12 C7 -1.4(4) ?
N1 P2 C13 C14 -98.0(2) ?
C19 P2 C13 C14 149.87(19) ?
Se2 P2 C13 C14 26.3(2) ?
N1 P2 C13 C18 83.4(2) ?
C19 P2 C13 C18 -28.7(2) ?
Se2 P2 C13 C18 -152.33(17) ?
C18 C13 C14 C15 -1.5(4) ?
P2 C13 C14 C15 179.90(19) ?
C13 C14 C15 C16 1.9(4) ?
C14 C15 C16 C17 -.5(4) ?
C15 C16 C17 C18 -1.2(4) ?
C14 C13 C18 C17 -.3(4) ?
P2 C13 C18 C17 178.37(19) ?
C16 C17 C18 C13 1.6(4) ?
N1 P2 C19 C24 -17.9(2) ?
C13 P2 C19 C24 95.8(2) ?
Se2 P2 C19 C24 -140.0(2) ?
N1 P2 C19 C20 163.3(2) ?
C13 P2 C19 C20 -82.9(2) ?
Se2 P2 C19 C20 41.2(2) ?
C24 C19 C20 C21 -.6(4) ?
P2 C19 C20 C21 178.2(2) ?
C19 C20 C21 C22 2.0(5) ?
C20 C21 C22 C23 -1.9(6) ?
C21 C22 C23 C24 .4(6) ?
C22 C23 C24 C19 .9(5) ?
C20 C19 C24 C23 -.8(4) ?
P2 C19 C24 C23 -179.6(3) ?
O1 C25 C26 C27 -25.2(7) ?
C25 C26 C27 C28 27.9(6) ?
C26 C27 C28 O1 -19.8(5) ?
C31 C29 C30 O2 -30.7(5) ?
C30 C29 C31 C32 11.3(5) ?
C29 C31 C32 O2 11.9(5) ?
C27 C28 O1 C25 6.0(4) ?
C27 C28 O1 N1 -159.5(3) ?
C26 C25 O1 C28 12.5(6) ?
C26 C25 O1 N1 -179.6(4) ?
P2 N1 O1 C28 174.7(3) ?
P1 N1 O1 C28 7.8(4) ?
P2 N1 O1 C25 10.3(4) ?
P1 N1 O1 C25 -156.6(3) ?
C31 C32 O2 C30 -31.8(4) ?
C29 C30 O2 C32 38.9(4) ?
Se1 P1 P2 Se2 179.19(3) yes

loop_
_cod_related_entry_id
_cod_related_entry_database
_cod_related_entry_code
1 ChemSpider 30652275
